data_4032275
loop_
_publ_author_name
'Muthupandi, Pandi'
'Sundaravelu, Nallappan'
'Sekar, Govindasamy'

_publ_section_title
;
 Domino Synthesis of Thiochromenes through Cu-Catalyzed Incorporation of
 Sulfur Using Xanthate Surrogate.
;
_journal_issue 4
_journal_name_full 'The Journal of organic chemistry'
_journal_page_first 1936
_journal_page_last 1942
_journal_paper_doi 10.1021/acs.joc.6b02740
_journal_volume 82
_journal_year 2017
_chemical_formula_sum 'C22 H16 O S'
_chemical_formula_weight 328.41
_space_group_crystal_system triclinic
_space_group_IT_number 2
_space_group_name_Hall '-P 1'
_space_group_name_H-M_alt 'P -1'
_symmetry_space_group_name_Hall '-P 1'
_symmetry_space_group_name_H-M 'P -1'
_atom_sites_solution_hydrogens geom
_audit_creation_method SHELXL-2014/7
_cell_angle_alpha 87.5281(11)
_cell_angle_beta 78.3064(12)
_cell_angle_gamma 67.9774(12)
_cell_formula_units_Z 2
_cell_length_a 8.5128(2)
_cell_length_b 9.5968(3)
_cell_length_c 11.2892(3)
_cell_measurement_reflns_used 7852
_cell_measurement_temperature 296(2)
_cell_measurement_theta_max 26.79
_cell_measurement_theta_min 2.29
_cell_volume 836.69(4)
_computing_cell_refinement 'Bruker SAINT'
_computing_data_collection 'Bruker APEX2'
_computing_data_reduction 'Bruker SAINT'
_computing_molecular_graphics 'Bruker SHELXTL'
_computing_publication_material 'Bruker SHELXTL'
_computing_structure_refinement 'SHELXL-2014/7 (Sheldrick, 2014)'
_computing_structure_solution 'SHELXS-97 (Sheldrick 2008)'
_diffrn_ambient_temperature 296(2)
_diffrn_measured_fraction_theta_full 0.996
_diffrn_measured_fraction_theta_max 0.996
_diffrn_measurement_device_type 'Bruker APEX-II CCD'
_diffrn_measurement_method '\f and \w scans'
_diffrn_radiation_type MoK\a
_diffrn_radiation_wavelength 0.71073
_diffrn_reflns_av_R_equivalents 0.0184
_diffrn_reflns_av_unetI/netI 0.0139
_diffrn_reflns_Laue_measured_fraction_full 0.996
_diffrn_reflns_Laue_measured_fraction_max 0.996
_diffrn_reflns_limit_h_max 10
_diffrn_reflns_limit_h_min -10
_diffrn_reflns_limit_k_max 11
_diffrn_reflns_limit_k_min -11
_diffrn_reflns_limit_l_max 11
_diffrn_reflns_limit_l_min -13
_diffrn_reflns_number 12074
_diffrn_reflns_point_group_measured_fraction_full 0.996
_diffrn_reflns_point_group_measured_fraction_max 0.996
_diffrn_reflns_theta_full 24.999
_diffrn_reflns_theta_max 24.999
_diffrn_reflns_theta_min 1.843
_exptl_absorpt_coefficient_mu 0.198
_exptl_absorpt_correction_T_max 0.975
_exptl_absorpt_correction_T_min 0.952
_exptl_absorpt_correction_type multi-scan
_exptl_absorpt_process_details 'SADABS V2014/5(Bruker AXS.Inc)'
_exptl_crystal_colour yellow
_exptl_crystal_density_diffrn 1.304
_exptl_crystal_description Block
_exptl_crystal_F_000 344
_exptl_crystal_size_max 0.250
_exptl_crystal_size_mid 0.220
_exptl_crystal_size_min 0.130
_refine_diff_density_max 0.189
_refine_diff_density_min -0.262
_refine_diff_density_rms 0.031
_refine_ls_extinction_coef 0.046(3)
_refine_ls_extinction_expression Fc^*^=kFc[1+0.001xFc^2^\l^3^/sin(2\q)]^-1/4^
_refine_ls_extinction_method 'SHELXL-2014/7 (Sheldrick 2014'
_refine_ls_goodness_of_fit_ref 1.047
_refine_ls_hydrogen_treatment constr
_refine_ls_matrix_type full
_refine_ls_number_parameters 218
_refine_ls_number_reflns 2928
_refine_ls_number_restraints 0
_refine_ls_restrained_S_all 1.047
_refine_ls_R_factor_all 0.0360
_refine_ls_R_factor_gt 0.0319
_refine_ls_shift/su_max 0.000
_refine_ls_shift/su_mean 0.000
_refine_ls_structure_factor_coef Fsqd
_refine_ls_weighting_details 'w=1/[\s^2^(Fo^2^)+(0.0317P)^2^+0.2761P] where P=(Fo^2^+2Fc^2^)/3'
_refine_ls_weighting_scheme calc
_refine_ls_wR_factor_gt 0.0771
_refine_ls_wR_factor_ref 0.0807
_reflns_Friedel_coverage 0.000
_reflns_number_gt 2632
_reflns_number_total 2928
_reflns_threshold_expression 'I > 2\s(I)'
_cod_data_source_file jo6b02740_si_002.cif
_cod_data_source_block 501
_cod_database_code 4032275
_shelx_shelxl_version_number 2014/7
_shelx_space_group_comment
; 
The symmetry employed for this shelxl refinement is uniquely defined 
by the following loop, which should always be used as a source of 
symmetry information in preference to the above space-group names. 
They are only intended as comments. 
;
_shelx_estimated_absorpt_t_min 0.952
_shelx_estimated_absorpt_t_max 0.975

loop_
_space_group_symop_operation_xyz
'x, y, z'
'-x, -y, -z'

loop_
_atom_site_label
_atom_site_type_symbol
_atom_site_fract_x
_atom_site_fract_y
_atom_site_fract_z
_atom_site_U_iso_or_equiv
_atom_site_adp_type
_atom_site_occupancy
_atom_site_site_symmetry_order
_atom_site_calc_flag
_atom_site_refinement_flags_posn
_atom_site_refinement_flags_adp
C1 C 0.7579(2) 1.02138(17) 0.51109(13) 0.0431(3) Uani 1 1 d . .
H1 H 0.6798 1.1150 0.4957 0.052 Uiso 1 1 calc R U
C2 C 0.7889(2) 0.9924(2) 0.62655(14) 0.0523(4) Uani 1 1 d . .
H2 H 0.7324 1.0658 0.6882 0.063 Uiso 1 1 calc R U
C3 C 0.9042(2) 0.8538(2) 0.64998(15) 0.0554(4) Uani 1 1 d . .
H3 H 0.9260 0.8341 0.7277 0.066 Uiso 1 1 calc R U
C4 C 0.9876(2) 0.74415(19) 0.55910(15) 0.0513(4) Uani 1 1 d . .
H4 H 1.0643 0.6506 0.5760 0.062 Uiso 1 1 calc R U
C5 C 0.95756(18) 0.77287(16) 0.44220(13) 0.0399(3) Uani 1 1 d . .
C6 C 0.93771(18) 0.68284(15) 0.21673(13) 0.0404(3) Uani 1 1 d . .
H6 H 1.0117 0.6421 0.1379 0.048 Uiso 1 1 calc R U
C7 C 0.85202(17) 0.85063(15) 0.20356(12) 0.0365(3) Uani 1 1 d . .
C8 C 0.80956(17) 0.94984(15) 0.29566(12) 0.0360(3) Uani 1 1 d . .
H8 H 0.7552 1.0509 0.2806 0.043 Uiso 1 1 calc R U
C9 C 0.84095(18) 0.91357(15) 0.41691(12) 0.0359(3) Uani 1 1 d . .
C10 C 0.81112(18) 0.60384(14) 0.24356(12) 0.0371(3) Uani 1 1 d . .
C11 C 0.8477(2) 0.46988(15) 0.18190(13) 0.0417(3) Uani 1 1 d . .
H11 H 0.9487 0.4306 0.1235 0.050 Uiso 1 1 calc R U
C12 C 0.7359(2) 0.39408(16) 0.20617(15) 0.0499(4) Uani 1 1 d . .
H12 H 0.7617 0.3048 0.1636 0.060 Uiso 1 1 calc R U
C13 C 0.5869(2) 0.44986(18) 0.29274(16) 0.0530(4) Uani 1 1 d . .
H13 H 0.5122 0.3983 0.3094 0.064 Uiso 1 1 calc R U
C14 C 0.5488(2) 0.58313(18) 0.35490(16) 0.0542(4) Uani 1 1 d . .
H14 H 0.4482 0.6213 0.4138 0.065 Uiso 1 1 calc R U
C15 C 0.6593(2) 0.65985(17) 0.32991(15) 0.0485(4) Uani 1 1 d . .
H15 H 0.6317 0.7502 0.3714 0.058 Uiso 1 1 calc R U
C16 C 0.82368(19) 0.89884(17) 0.07966(13) 0.0413(3) Uani 1 1 d . .
C17 C 0.68791(19) 1.04618(16) 0.06208(12) 0.0381(3) Uani 1 1 d . .
C18 C 0.7184(2) 1.1259(2) -0.04059(13) 0.0516(4) Uani 1 1 d . .
H18 H 0.8227 1.0873 -0.0960 0.062 Uiso 1 1 calc R U
C19 C 0.5943(3) 1.2617(2) -0.06005(17) 0.0657(5) Uani 1 1 d . .
H19 H 0.6163 1.3150 -0.1280 0.079 Uiso 1 1 calc R U
C20 C 0.4392(3) 1.3190(2) 0.01963(18) 0.0662(5) Uani 1 1 d . .
H20 H 0.3566 1.4111 0.0061 0.079 Uiso 1 1 calc R U
C21 C 0.4058(2) 1.2402(2) 0.11930(17) 0.0572(4) Uani 1 1 d . .
H21 H 0.2995 1.2782 0.1726 0.069 Uiso 1 1 calc R U
C22 C 0.52922(19) 1.10472(17) 0.14114(14) 0.0440(4) Uani 1 1 d . .
H22 H 0.5057 1.0524 0.2094 0.053 Uiso 1 1 calc R U
O1 O 0.91489(16) 0.81812(14) -0.00803(10) 0.0661(4) Uani 1 1 d . .
S1 S 1.08088(5) 0.63846(4) 0.32512(4) 0.05136(15) Uani 1 1 d . .

loop_
_atom_site_aniso_label
_atom_site_aniso_U_11
_atom_site_aniso_U_22
_atom_site_aniso_U_33
_atom_site_aniso_U_23
_atom_site_aniso_U_13
_atom_site_aniso_U_12
C1 0.0495(9) 0.0396(8) 0.0393(8) -0.0007(6) -0.0082(7) -0.0159(7)
C2 0.0628(10) 0.0633(10) 0.0361(8) -0.0017(7) -0.0071(7) -0.0307(9)
C3 0.0668(11) 0.0700(11) 0.0434(9) 0.0160(8) -0.0210(8) -0.0379(10)
C4 0.0538(9) 0.0500(9) 0.0617(10) 0.0217(8) -0.0275(8) -0.0265(8)
C5 0.0380(7) 0.0376(7) 0.0501(9) 0.0069(6) -0.0140(6) -0.0188(6)
C6 0.0377(8) 0.0338(7) 0.0425(8) -0.0088(6) -0.0024(6) -0.0072(6)
C7 0.0349(7) 0.0337(7) 0.0391(8) -0.0031(6) -0.0037(6) -0.0123(6)
C8 0.0389(7) 0.0287(7) 0.0382(7) 0.0013(5) -0.0076(6) -0.0104(6)
C9 0.0388(7) 0.0337(7) 0.0380(7) 0.0026(6) -0.0084(6) -0.0166(6)
C10 0.0395(7) 0.0275(7) 0.0410(8) -0.0024(6) -0.0120(6) -0.0066(6)
C11 0.0508(9) 0.0307(7) 0.0393(8) -0.0028(6) -0.0151(6) -0.0069(6)
C12 0.0700(11) 0.0317(7) 0.0538(10) -0.0007(7) -0.0272(8) -0.0175(7)
C13 0.0599(10) 0.0440(9) 0.0680(11) 0.0087(8) -0.0262(9) -0.0278(8)
C14 0.0469(9) 0.0493(9) 0.0652(11) -0.0059(8) -0.0046(8) -0.0192(8)
C15 0.0462(9) 0.0359(8) 0.0601(10) -0.0138(7) -0.0039(7) -0.0136(7)
C16 0.0435(8) 0.0467(8) 0.0362(8) -0.0074(6) -0.0035(6) -0.0212(7)
C17 0.0466(8) 0.0442(8) 0.0327(7) 0.0007(6) -0.0124(6) -0.0248(7)
C18 0.0672(11) 0.0684(11) 0.0319(8) 0.0023(7) -0.0104(7) -0.0395(9)
C19 0.1025(16) 0.0667(12) 0.0492(10) 0.0261(9) -0.0368(11) -0.0470(12)
C20 0.0777(13) 0.0580(11) 0.0713(12) 0.0190(9) -0.0413(11) -0.0232(10)
C21 0.0478(9) 0.0580(10) 0.0664(11) 0.0077(9) -0.0211(8) -0.0160(8)
C22 0.0452(8) 0.0494(9) 0.0427(8) 0.0089(7) -0.0118(7) -0.0230(7)
O1 0.0696(8) 0.0699(8) 0.0418(7) -0.0204(6) -0.0021(6) -0.0093(7)
S1 0.0368(2) 0.0379(2) 0.0736(3) -0.00512(18) -0.01725(19) -0.00357(16)

loop_
_atom_type_symbol
_atom_type_description
_atom_type_scat_dispersion_real
_atom_type_scat_dispersion_imag
_atom_type_scat_source
C C 0.0033 0.0016 'International Tables Vol C Tables 4.2.6.8 and 6.1.1.4'
H H 0.0000 0.0000 'International Tables Vol C Tables 4.2.6.8 and 6.1.1.4'
O O 0.0106 0.0060 'International Tables Vol C Tables 4.2.6.8 and 6.1.1.4'
S S 0.1246 0.1234 'International Tables Vol C Tables 4.2.6.8 and 6.1.1.4'

loop_
_geom_angle_atom_site_label_1
_geom_angle_atom_site_label_2
_geom_angle_atom_site_label_3
_geom_angle
C2 C1 C9 121.48(14)
C2 C1 H1 119.3
C9 C1 H1 119.3
C3 C2 C1 119.51(15)
C3 C2 H2 120.2
C1 C2 H2 120.2
C2 C3 C4 120.50(15)
C2 C3 H3 119.7
C4 C3 H3 119.7
C3 C4 C5 120.29(15)
C3 C4 H4 119.9
C5 C4 H4 119.9
C4 C5 C9 119.84(14)
C4 C5 S1 119.37(12)
C9 C5 S1 120.53(11)
C10 C6 C7 113.41(11)
C10 C6 S1 111.95(10)
C7 C6 S1 111.98(10)
C10 C6 H6 106.3
C7 C6 H6 106.3
S1 C6 H6 106.3
C8 C7 C16 122.06(12)
C8 C7 C6 122.44(13)
C16 C7 C6 115.47(12)
C7 C8 C9 125.74(13)
C7 C8 H8 117.1
C9 C8 H8 117.1
C1 C9 C5 118.36(13)
C1 C9 C8 119.94(12)
C5 C9 C8 121.68(12)
C15 C10 C11 118.32(14)
C15 C10 C6 122.05(12)
C11 C10 C6 119.61(13)
C12 C11 C10 120.81(14)
C12 C11 H11 119.6
C10 C11 H11 119.6
C13 C12 C11 120.32(14)
C13 C12 H12 119.8
C11 C12 H12 119.8
C12 C13 C14 119.53(15)
C12 C13 H13 120.2
C14 C13 H13 120.2
C15 C14 C13 120.25(16)
C15 C14 H14 119.9
C13 C14 H14 119.9
C14 C15 C10 120.76(14)
C14 C15 H15 119.6
C10 C15 H15 119.6
O1 C16 C17 119.78(13)
O1 C16 C7 119.62(14)
C17 C16 C7 120.58(12)
C22 C17 C18 118.47(14)
C22 C17 C16 122.64(13)
C18 C17 C16 118.83(14)
C19 C18 C17 120.15(16)
C19 C18 H18 119.9
C17 C18 H18 119.9
C20 C19 C18 120.67(16)
C20 C19 H19 119.7
C18 C19 H19 119.7
C19 C20 C21 119.83(17)
C19 C20 H20 120.1
C21 C20 H20 120.1
C20 C21 C22 120.38(17)
C20 C21 H21 119.8
C22 C21 H21 119.8
C21 C22 C17 120.47(15)
C21 C22 H22 119.8
C17 C22 H22 119.8
C5 S1 C6 101.80(6)

loop_
_geom_bond_atom_site_label_1
_geom_bond_atom_site_label_2
_geom_bond_distance
C1 C2 1.378(2)
C1 C9 1.3937(19)
C1 H1 0.9300
C2 C3 1.378(2)
C2 H2 0.9300
C3 C4 1.379(2)
C3 H3 0.9300
C4 C5 1.391(2)
C4 H4 0.9300
C5 C9 1.402(2)
C5 S1 1.7556(15)
C6 C10 1.513(2)
C6 C7 1.5131(19)
C6 S1 1.8260(15)
C6 H6 0.9800
C7 C8 1.3391(19)
C7 C16 1.492(2)
C8 C9 1.4504(19)
C8 H8 0.9300
C10 C15 1.387(2)
C10 C11 1.3869(18)
C11 C12 1.380(2)
C11 H11 0.9300
C12 C13 1.372(2)
C12 H12 0.9300
C13 C14 1.381(2)
C13 H13 0.9300
C14 C15 1.379(2)
C14 H14 0.9300
C15 H15 0.9300
C16 O1 1.2192(17)
C16 C17 1.489(2)
C17 C22 1.387(2)
C17 C18 1.395(2)
C18 C19 1.378(3)
C18 H18 0.9300
C19 C20 1.368(3)
C19 H19 0.9300
C20 C21 1.370(3)
C20 H20 0.9300
C21 C22 1.381(2)
C21 H21 0.9300
C22 H22 0.9300

loop_
_geom_torsion_atom_site_label_1
_geom_torsion_atom_site_label_2
_geom_torsion_atom_site_label_3
_geom_torsion_atom_site_label_4
_geom_torsion
C9 C1 C2 C3 -0.1(2)
C1 C2 C3 C4 -0.4(2)
C2 C3 C4 C5 0.7(2)
C3 C4 C5 C9 -0.5(2)
C3 C4 C5 S1 173.72(12)
C10 C6 C7 C8 95.07(16)
S1 C6 C7 C8 -32.81(17)
C10 C6 C7 C16 -87.08(15)
S1 C6 C7 C16 145.04(10)
C16 C7 C8 C9 -176.46(13)
C6 C7 C8 C9 1.3(2)
C2 C1 C9 C5 0.3(2)
C2 C1 C9 C8 -177.88(14)
C4 C5 C9 C1 0.0(2)
S1 C5 C9 C1 -174.16(11)
C4 C5 C9 C8 178.16(13)
S1 C5 C9 C8 4.02(18)
C7 C8 C9 C1 -165.81(14)
C7 C8 C9 C5 16.0(2)
C7 C6 C10 C15 -45.81(19)
S1 C6 C10 C15 82.09(15)
C7 C6 C10 C11 135.23(13)
S1 C6 C10 C11 -96.88(13)
C15 C10 C11 C12 -0.2(2)
C6 C10 C11 C12 178.83(13)
C10 C11 C12 C13 -0.5(2)
C11 C12 C13 C14 0.5(2)
C12 C13 C14 C15 0.2(3)
C13 C14 C15 C10 -0.9(3)
C11 C10 C15 C14 0.9(2)
C6 C10 C15 C14 -178.11(15)
C8 C7 C16 O1 153.48(15)
C6 C7 C16 O1 -24.4(2)
C8 C7 C16 C17 -25.1(2)
C6 C7 C16 C17 157.09(12)
O1 C16 C17 C22 144.12(15)
C7 C16 C17 C22 -37.4(2)
O1 C16 C17 C18 -33.2(2)
C7 C16 C17 C18 145.35(13)
C22 C17 C18 C19 1.8(2)
C16 C17 C18 C19 179.22(14)
C17 C18 C19 C20 -1.0(3)
C18 C19 C20 C21 -0.6(3)
C19 C20 C21 C22 1.3(3)
C20 C21 C22 C17 -0.5(2)
C18 C17 C22 C21 -1.1(2)
C16 C17 C22 C21 -178.39(14)
C4 C5 S1 C6 155.57(12)
C9 C5 S1 C6 -30.26(13)
C10 C6 S1 C5 -86.33(10)
C7 C6 S1 C5 42.32(11)
